data_4128148
loop_
_publ_author_name
'Zhang, Zhen'
'Xie, Sujun'
'Cheng, Bin'
'Zhai, Hongbin'
'Li, Yun'

_publ_section_title
;
 Enantioselective Total Synthesis of (+)-Arboridinine.
;
_journal_issue 17
_journal_name_full 'Journal of the American Chemical Society'
_journal_page_first 7147
_journal_page_last 7154
_journal_paper_doi 10.1021/jacs.9b02362
_journal_volume 141
_journal_year 2019
_chemical_formula_moiety 'C19 H22 N2 O'
_chemical_formula_sum 'C19 H23 N2 O'
_chemical_formula_weight 295.39
_space_group_crystal_system triclinic
_space_group_IT_number 2
_space_group_name_Hall '-P 1'
_space_group_name_H-M_alt 'P -1'
_symmetry_space_group_name_Hall '-P 1'
_symmetry_space_group_name_H-M 'P -1'
_atom_sites_solution_hydrogens mixed
_atom_sites_solution_primary direct
_audit_creation_date 2019-02-14
_audit_creation_method
;
Olex2 1.2
(compiled 2018.05.29 svn.r3508 for OlexSys, GUI svn.r5506)
;
_cell_angle_alpha 85.937(5)
_cell_angle_beta 89.698(4)
_cell_angle_gamma 85.953(4)
_cell_formula_units_Z 4
_cell_length_a 8.1557(4)
_cell_length_b 11.7870(7)
_cell_length_c 16.3493(9)
_cell_measurement_reflns_used 3041
_cell_measurement_temperature 291.59(10)
_cell_measurement_theta_max 69.5480
_cell_measurement_theta_min 5.4100
_cell_volume 1563.82(15)
_computing_cell_refinement 'CrysAlisPro 1.171.38.43f (Rigaku OD, 2015)'
_computing_data_collection 'CrysAlisPro 1.171.38.43f (Rigaku OD, 2015)'
_computing_data_reduction 'CrysAlisPro 1.171.38.43f (Rigaku OD, 2015)'
_computing_molecular_graphics 'Olex2 (Dolomanov et al., 2009)'
_computing_publication_material 'Olex2 (Dolomanov et al., 2009)'
_computing_structure_refinement 'ShelXL (Sheldrick, 2015)'
_computing_structure_solution 'ShelXS (Sheldrick, 2008)'
_diffrn_ambient_environment air
_diffrn_ambient_temperature 291.59(10)
_diffrn_detector 'CCD plate'
_diffrn_detector_area_resol_mean 16.0733
_diffrn_detector_type Eos
_diffrn_measured_fraction_theta_full 0.996
_diffrn_measured_fraction_theta_max 0.980
_diffrn_measurement_details
;
List of Runs (angles in degrees, time in seconds):

  # Type    Start    End  Width  t~exp~   \w     \q     \k     \f   Frames
--------------------------------------------------------------------------
  1  \w     -9.00  70.00   1.00    2.00    --    0.00  38.00 -60.00   79
  2  \w     62.00 120.00   1.00    4.00    --   54.00  57.00 -60.00   58
  3  \w     75.00 103.00   1.00    4.00    --   54.00  57.00-150.00   28
  4  \w    101.00 127.00   1.00    6.00    --  108.00 111.00-180.00   26
  5  \w     47.00 175.00   1.00    6.00    --  108.00  12.00 -90.00  128
  6  \w     89.00 115.00   1.00    6.00    --  108.00-111.00 -90.00   26
  7  \w     55.00 116.00   1.00    6.00    --  108.00 -77.00-150.00   61
  8  \w     58.00 101.00   1.00    6.00    --  108.00-111.00-150.00   43
  9  \w     37.00 133.00   1.00    6.00    --  108.00 -38.00-150.00   96
 10  \w     43.00 104.00   1.00    6.00    --  108.00-111.00  30.00   61
 11  \w     82.00 107.00   1.00    6.00    --  108.00-107.00  87.00   25
 12  \w     52.00 125.00   1.00    6.00    --  108.00 -50.00 120.00   73
 13  \w     48.00 120.00   1.00    4.00    --   54.00  57.00  60.00   72
 14  \w     93.00 167.00   1.00    6.00    --  108.00  63.00 150.00   74
 15  \w    152.00 178.00   1.00    6.00    --  108.00 111.00  90.00   26
 16  \w    100.00 129.00   1.00    6.00    --  108.00 111.00  90.00   29
 17  \w     75.00 103.00   1.00    6.00    --  108.00 178.00 120.00   28
 18  \w     34.00 103.00   1.00    4.00    --   54.00  57.00   0.00   69
 19  \w     38.00 133.00   1.00    6.00    --  108.00 -38.00   0.00   95
 20  \w     47.00 136.00   1.00    6.00    --  108.00 -77.00  30.00   89
 21  \w     27.00 107.00   1.00    4.00    --   54.00-125.00  90.00   80
 22  \w     20.00  56.00   1.00    4.00    --   54.00 -57.00  60.00   36
 23  \w    -15.00  51.00   1.00    4.00    --   54.00 -57.00 150.00   66
 24  \w    -23.00  20.00   1.00    2.00    --    0.00 -57.00 150.00   43
 25  \w      6.00  71.00   1.00    4.00    --   54.00 -99.00 -90.00   65
 26  \w    -61.00 -25.00   1.00    2.00    --    0.00 -57.00 150.00   36
;
_diffrn_measurement_device 'four-circle diffractometer'
_diffrn_measurement_device_type 'SuperNova, Dual, Cu at zero, Eos'
_diffrn_measurement_method '\w scans'
_diffrn_orient_matrix_type 'CrysAlisPro convention (1999,Acta A55,543-557)'
_diffrn_orient_matrix_UB_11 0.0518093000
_diffrn_orient_matrix_UB_12 -0.0821606000
_diffrn_orient_matrix_UB_13 -0.0661883000
_diffrn_orient_matrix_UB_21 -0.0089524000
_diffrn_orient_matrix_UB_22 -0.1021134000
_diffrn_orient_matrix_UB_23 0.0637233000
_diffrn_orient_matrix_UB_31 -0.1819218000
_diffrn_orient_matrix_UB_32 -0.0087505000
_diffrn_orient_matrix_UB_33 -0.0219590000
_diffrn_radiation_monochromator mirror
_diffrn_radiation_probe x-ray
_diffrn_radiation_type CuK\a
_diffrn_radiation_wavelength 1.54184
_diffrn_reflns_av_R_equivalents 0.0246
_diffrn_reflns_av_unetI/netI 0.0388
_diffrn_reflns_Laue_measured_fraction_full 0.996
_diffrn_reflns_Laue_measured_fraction_max 0.980
_diffrn_reflns_limit_h_max 8
_diffrn_reflns_limit_h_min -9
_diffrn_reflns_limit_k_max 12
_diffrn_reflns_limit_k_min -14
_diffrn_reflns_limit_l_max 17
_diffrn_reflns_limit_l_min -19
_diffrn_reflns_number 10237
_diffrn_reflns_point_group_measured_fraction_full 0.996
_diffrn_reflns_point_group_measured_fraction_max 0.980
_diffrn_reflns_theta_full 67.684
_diffrn_reflns_theta_max 69.714
_diffrn_reflns_theta_min 3.769
_diffrn_source 'micro-focus sealed X-ray tube'
_diffrn_source_type 'SuperNova (Cu) X-ray Source'
_exptl_absorpt_coefficient_mu 0.607
_exptl_absorpt_correction_T_max 1.00000
_exptl_absorpt_correction_T_min 0.84028
_exptl_absorpt_correction_type multi-scan
_exptl_absorpt_process_details
;
CrysAlisPro 1.171.38.43f (Rigaku Oxford Diffraction, 2015)
Empirical absorption correction using spherical harmonics,
 implemented in SCALE3 ABSPACK scaling algorithm.
;
_exptl_crystal_colour 'clear light colourless'
_exptl_crystal_colour_lustre clear
_exptl_crystal_colour_modifier light
_exptl_crystal_colour_primary colourless
_exptl_crystal_density_diffrn 1.255
_exptl_crystal_description block
_exptl_crystal_F_000 636
_exptl_crystal_size_max 0.11
_exptl_crystal_size_mid 0.08
_exptl_crystal_size_min 0.05
_refine_diff_density_max 0.307
_refine_diff_density_min -0.213
_refine_diff_density_rms 0.051
_refine_ls_extinction_coef 0.0017(5)
_refine_ls_extinction_expression Fc^*^=kFc[1+0.001xFc^2^\l^3^/sin(2\q)]^-1/4^
_refine_ls_extinction_method 'SHELXL-2014/7 (Sheldrick 2014'
_refine_ls_goodness_of_fit_ref 1.108
_refine_ls_hydrogen_treatment mixed
_refine_ls_matrix_type full
_refine_ls_number_parameters 420
_refine_ls_number_reflns 5769
_refine_ls_number_restraints 0
_refine_ls_restrained_S_all 1.108
_refine_ls_R_factor_all 0.0834
_refine_ls_R_factor_gt 0.0680
_refine_ls_shift/su_max 0.000
_refine_ls_shift/su_mean 0.000
_refine_ls_structure_factor_coef Fsqd
_refine_ls_weighting_details 'w=1/[\s^2^(Fo^2^)+(0.0831P)^2^+1.1700P] where P=(Fo^2^+2Fc^2^)/3'
_refine_ls_weighting_scheme calc
_refine_ls_wR_factor_gt 0.1983
_refine_ls_wR_factor_ref 0.2099
_reflns_Friedel_coverage 0.000
_reflns_number_gt 4441
_reflns_number_total 5769
_reflns_threshold_expression 'I > 2\s(I)'
_cod_data_source_file Arboridinine(1).cif
_cod_data_source_block zhangzh_0128
_cod_original_cell_volume 1563.81(15)
_cod_database_code 4128148
_shelx_shelxl_version_number 2014/7
_shelx_space_group_comment
;
The symmetry employed for this shelxl refinement is uniquely defined
by the following loop, which should always be used as a source of
symmetry information in preference to the above space-group names.
They are only intended as comments.
;
_shelx_estimated_absorpt_t_max 0.970
_shelx_estimated_absorpt_t_min 0.936
_reflns_odcompleteness_completeness 99.70
_reflns_odcompleteness_iscentric 1
_reflns_odcompleteness_theta 66.97
_olex2_refinement_description
;
1. Fixed Uiso
 At 1.2 times of:
  All C(H) groups, All C(H,H) groups
 At 1.5 times of:
  All C(H,H,H) groups, All O(H) groups
2.a Ternary CH refined with riding coordinates:
 C10(H10), C12(H12)
2.b Secondary CH2 refined with riding coordinates:
 C18(H18A,H18B), C19(H19A,H19B), C24(H24A,H24B), C25(H25A,H25B), C27(H27A,
 H27B), C29(H29A,H29B), C30(H30A,H30B), C34(H34A,H34B)
2.c Aromatic/amide H refined with riding coordinates:
 C32(H32), C37(H37), C39(H39), C40(H40), C41(H41), C42(H42), C43(H43), C44(H44)
2.d Idealised Me refined as rotating group:
 C22(H22A,H22B,H22C), C31(H31A,H31B,H31C), C33(H33A,H33B,H33C), C36(H36A,H36B,
 H36C)
2.e Idealised tetrahedral OH refined as rotating group:
 O1(H1), O2(H2)
;
_olex2_date_sample_data_collection 2019-01-28
_olex2_submission_special_instructions 'No special instructions were received'
_oxdiff_exptl_absorpt_empirical_details
;
Empirical correction (ABSPACK) includes:
- Absorption correction using spherical harmonics
- Frame scaling
;
_oxdiff_exptl_absorpt_empirical_full_max 1.382
_oxdiff_exptl_absorpt_empirical_full_min 0.676

loop_
_space_group_symop_operation_xyz
'x, y, z'
'-x, -y, -z'

loop_
_atom_site_label
_atom_site_type_symbol
_atom_site_fract_x
_atom_site_fract_y
_atom_site_fract_z
_atom_site_U_iso_or_equiv
_atom_site_adp_type
_atom_site_occupancy
_atom_site_site_symmetry_order
_atom_site_calc_flag
_atom_site_refinement_flags_posn
O1 O 0.4162(2) 0.8129(2) 0.32600(13) 0.0548(6) Uani 1 1 d .
H1 H 0.4108 0.7939 0.2789 0.082 Uiso 1 1 calc GR
O2 O -0.0818(3) 0.8234(2) 0.13675(14) 0.0623(7) Uani 1 1 d .
H2 H -0.0882 0.8059 0.1861 0.093 Uiso 1 1 calc GR
N3 N 0.3701(3) 0.7642(2) 0.15389(14) 0.0499(6) Uani 1 1 d .
N4 N 0.8707(3) 0.7592(2) 0.31359(15) 0.0498(6) Uani 1 1 d .
N5 N 0.8003(4) 0.6144(2) 0.55822(15) 0.0537(7) Uani 1 1 d .
C6 C 0.5874(4) 0.6452(3) 0.37910(16) 0.0441(7) Uani 1 1 d .
C7 C 0.5716(3) 0.7727(3) 0.36031(16) 0.0418(6) Uani 1 1 d .
N8 N 0.2999(3) 0.6041(2) -0.06895(15) 0.0513(6) Uani 1 1 d .
C9 C 0.2766(3) 0.6605(2) -0.00513(16) 0.0413(6) Uani 1 1 d .
C10 C 0.0925(3) 0.8356(3) 0.01890(16) 0.0431(6) Uani 1 1 d .
H10 H 0.0983 0.9177 0.0232 0.052 Uiso 1 1 calc R
C11 C 0.0837(4) 0.6511(3) 0.10479(16) 0.0457(7) Uani 1 1 d .
C12 C 0.5879(3) 0.8339(2) 0.44055(16) 0.0406(6) Uani 1 1 d .
H12 H 0.5872 0.9160 0.4260 0.049 Uiso 1 1 calc R
C13 C 0.2588(4) 0.7962(3) -0.11378(17) 0.0466(7) Uani 1 1 d .
C14 C 0.7534(3) 0.7952(2) 0.48485(16) 0.0404(6) Uani 1 1 d .
C15 C 0.7549(4) 0.8087(3) 0.57633(17) 0.0466(7) Uani 1 1 d .
C16 C 0.2929(4) 0.6861(3) -0.13720(18) 0.0504(7) Uani 1 1 d .
C17 C 0.7794(3) 0.6658(3) 0.48667(17) 0.0427(6) Uani 1 1 d .
C18 C 0.8831(4) 0.6388(3) 0.34243(19) 0.0549(8) Uani 1 1 d .
H18A H 0.9934 0.6194 0.3632 0.066 Uiso 1 1 calc R
H18B H 0.8684 0.5940 0.2958 0.066 Uiso 1 1 calc R
C19 C 0.7021(4) 0.8018(3) 0.29584(17) 0.0462(7) Uani 1 1 d .
H19A H 0.6704 0.7727 0.2446 0.055 Uiso 1 1 calc R
H19B H 0.6998 0.8841 0.2871 0.055 Uiso 1 1 calc R
C20 C 0.0722(3) 0.7797(3) 0.10669(17) 0.0437(7) Uani 1 1 d .
C21 C 0.2549(3) 0.7898(2) -0.02075(16) 0.0402(6) Uani 1 1 d .
C22 C 0.4406(4) 0.8128(3) 0.49664(19) 0.0528(8) Uani 1 1 d .
H22A H 0.3407 0.8275 0.4657 0.079 Uiso 1 1 calc GR
H22B H 0.4399 0.8626 0.5406 0.079 Uiso 1 1 calc GR
H22C H 0.4486 0.7349 0.5188 0.079 Uiso 1 1 calc GR
C23 C 0.2546(4) 0.6040(3) 0.07975(17) 0.0468(7) Uani 1 1 d .
C24 C 0.3794(4) 0.6425(3) 0.14148(19) 0.0559(8) Uani 1 1 d .
H24A H 0.3635 0.6012 0.1940 0.067 Uiso 1 1 calc R
H24B H 0.4894 0.6204 0.1228 0.067 Uiso 1 1 calc R
C25 C 0.4094(4) 0.8477(3) 0.00602(19) 0.0557(8) Uani 1 1 d .
H25A H 0.5012 0.8200 -0.0268 0.067 Uiso 1 1 calc R
H25B H 0.3910 0.9288 -0.0085 0.067 Uiso 1 1 calc R
C26 C 0.7883(4) 0.7010(3) 0.61476(18) 0.0522(8) Uani 1 1 d .
C27 C 0.2027(4) 0.8103(3) 0.16685(17) 0.0482(7) Uani 1 1 d .
H27A H 0.2031 0.8928 0.1649 0.058 Uiso 1 1 calc R
H27B H 0.1695 0.7847 0.2218 0.058 Uiso 1 1 calc R
C28 C 0.7594(4) 0.6031(3) 0.40991(17) 0.0466(7) Uani 1 1 d .
C29 C 0.4631(4) 0.8333(4) 0.0957(2) 0.0661(10) Uani 1 1 d .
H29A H 0.5760 0.8012 0.0970 0.079 Uiso 1 1 calc R
H29B H 0.4634 0.9089 0.1156 0.079 Uiso 1 1 calc R
C30 C 0.9613(4) 0.8328(3) 0.3618(2) 0.0594(9) Uani 1 1 d .
H30A H 0.9640 0.9059 0.3308 0.071 Uiso 1 1 calc R
H30B H 1.0738 0.8002 0.3661 0.071 Uiso 1 1 calc R
C31 C -0.0574(4) 0.8186(3) -0.0335(2) 0.0608(9) Uani 1 1 d .
H31A H -0.0573 0.7400 -0.0453 0.091 Uiso 1 1 calc GR
H31B H -0.0532 0.8653 -0.0839 0.091 Uiso 1 1 calc GR
H31C H -0.1559 0.8399 -0.0042 0.091 Uiso 1 1 calc GR
C32 C 0.7381(5) 0.9030(3) 0.6217(2) 0.0611(9) Uani 1 1 d .
H32 H 0.7169 0.9756 0.5963 0.073 Uiso 1 1 calc R
C33 C 0.2732(6) 0.4749(3) 0.0785(2) 0.0734(11) Uani 1 1 d .
H33A H 0.1916 0.4502 0.0429 0.110 Uiso 1 1 calc GR
H33B H 0.2590 0.4410 0.1330 0.110 Uiso 1 1 calc GR
H33C H 0.3807 0.4521 0.0588 0.110 Uiso 1 1 calc GR
C34 C 0.9026(4) 0.8558(3) 0.4484(2) 0.0567(8) Uani 1 1 d .
H34A H 0.8767 0.9373 0.4495 0.068 Uiso 1 1 calc R
H34B H 0.9947 0.8363 0.4852 0.068 Uiso 1 1 calc R
C35 C 0.4676(5) 0.5779(4) 0.3680(2) 0.0631(9) Uani 1 1 d .
C36 C 0.7828(5) 0.4751(3) 0.4288(2) 0.0684(10) Uani 1 1 d .
H36A H 0.7028 0.4515 0.4686 0.103 Uiso 1 1 calc GR
H36B H 0.8912 0.4556 0.4503 0.103 Uiso 1 1 calc GR
H36C H 0.7691 0.4372 0.3795 0.103 Uiso 1 1 calc GR
C37 C 0.7537(6) 0.8868(4) 0.7066(2) 0.0817(13) Uani 1 1 d .
H37 H 0.7404 0.9492 0.7384 0.098 Uiso 1 1 calc R
C38 C -0.0402(5) 0.5879(4) 0.1237(2) 0.0675(10) Uani 1 1 d .
C39 C 0.2461(5) 0.8871(3) -0.1723(2) 0.0679(10) Uani 1 1 d .
H39 H 0.2238 0.9614 -0.1576 0.081 Uiso 1 1 calc R
C40 C 0.7886(7) 0.7792(4) 0.7439(2) 0.0924(15) Uani 1 1 d .
H40 H 0.8000 0.7706 0.8007 0.111 Uiso 1 1 calc R
C41 C 0.8070(6) 0.6841(4) 0.6994(2) 0.0777(12) Uani 1 1 d .
H41 H 0.8309 0.6118 0.7248 0.093 Uiso 1 1 calc R
C42 C 0.3161(6) 0.6631(3) -0.2185(2) 0.0723(11) Uani 1 1 d .
H42 H 0.3401 0.5890 -0.2333 0.087 Uiso 1 1 calc R
C43 C 0.2681(7) 0.8634(4) -0.2541(2) 0.0867(14) Uani 1 1 d .
H43 H 0.2592 0.9231 -0.2946 0.104 Uiso 1 1 calc R
C44 C 0.3026(7) 0.7539(4) -0.2767(2) 0.0873(15) Uani 1 1 d .
H44 H 0.3169 0.7410 -0.3318 0.105 Uiso 1 1 calc R
H35A H 0.359(4) 0.620(3) 0.352(2) 0.047(9) Uiso 1 1 d .
H38A H -0.150(5) 0.634(3) 0.137(2) 0.071(11) Uiso 1 1 d .
H35B H 0.480(5) 0.490(4) 0.378(3) 0.086(13) Uiso 1 1 d .
H38B H -0.024(6) 0.501(4) 0.118(3) 0.109(17) Uiso 1 1 d .

loop_
_atom_site_aniso_label
_atom_site_aniso_U_11
_atom_site_aniso_U_22
_atom_site_aniso_U_33
_atom_site_aniso_U_23
_atom_site_aniso_U_13
_atom_site_aniso_U_12
O1 0.0420(11) 0.0832(16) 0.0389(11) -0.0087(10) -0.0093(9) 0.0032(10)
O2 0.0420(12) 0.0991(19) 0.0455(12) -0.0147(12) 0.0063(9) 0.0069(11)
N3 0.0396(13) 0.0764(18) 0.0350(12) -0.0089(12) -0.0035(10) -0.0083(12)
N4 0.0399(13) 0.0721(18) 0.0380(13) -0.0087(12) 0.0038(10) -0.0038(12)
N5 0.0698(17) 0.0554(15) 0.0355(13) -0.0051(11) -0.0094(12) 0.0005(13)
C6 0.0503(16) 0.0571(17) 0.0272(13) -0.0112(12) 0.0025(11) -0.0106(13)
C7 0.0350(14) 0.0592(17) 0.0311(13) -0.0052(12) -0.0035(10) -0.0014(12)
N8 0.0697(17) 0.0502(14) 0.0342(12) -0.0064(11) 0.0061(11) -0.0038(12)
C9 0.0432(15) 0.0487(16) 0.0325(13) -0.0065(11) 0.0029(11) -0.0047(12)
C10 0.0469(15) 0.0484(16) 0.0343(14) -0.0085(12) -0.0027(11) -0.0002(12)
C11 0.0515(16) 0.0613(18) 0.0263(13) -0.0041(12) -0.0016(11) -0.0164(14)
C12 0.0446(15) 0.0454(15) 0.0317(13) -0.0050(11) -0.0019(11) -0.0011(12)
C13 0.0618(18) 0.0499(16) 0.0298(14) -0.0042(12) 0.0027(12) -0.0138(14)
C14 0.0432(15) 0.0461(15) 0.0329(13) -0.0078(11) -0.0025(11) -0.0054(12)
C15 0.0485(16) 0.0568(18) 0.0360(15) -0.0104(13) -0.0061(12) -0.0068(13)
C16 0.068(2) 0.0506(17) 0.0343(15) -0.0054(12) 0.0064(13) -0.0113(14)
C17 0.0441(15) 0.0499(16) 0.0345(14) -0.0074(12) -0.0017(11) -0.0024(12)
C18 0.0531(18) 0.069(2) 0.0424(16) -0.0156(15) 0.0029(13) 0.0081(15)
C19 0.0449(15) 0.0614(18) 0.0324(14) -0.0034(12) -0.0016(11) -0.0056(13)
C20 0.0359(14) 0.0627(18) 0.0336(14) -0.0106(12) 0.0031(11) -0.0044(12)
C21 0.0455(15) 0.0463(15) 0.0299(13) -0.0046(11) 0.0031(11) -0.0088(12)
C22 0.0485(17) 0.070(2) 0.0405(16) -0.0109(14) 0.0050(13) -0.0007(15)
C23 0.0561(17) 0.0502(17) 0.0334(14) -0.0017(12) 0.0021(12) -0.0014(13)
C24 0.0546(18) 0.076(2) 0.0357(15) -0.0051(14) -0.0038(13) 0.0051(16)
C25 0.0584(19) 0.071(2) 0.0414(16) -0.0059(15) 0.0040(14) -0.0269(16)
C26 0.0636(19) 0.0603(19) 0.0336(15) -0.0079(13) -0.0068(13) -0.0050(15)
C27 0.0469(16) 0.0657(19) 0.0338(14) -0.0138(13) -0.0005(12) -0.0058(14)
C28 0.0570(17) 0.0488(16) 0.0348(14) -0.0115(12) -0.0014(12) 0.0006(13)
C29 0.0525(19) 0.104(3) 0.0468(18) -0.0097(18) -0.0018(15) -0.0314(19)
C30 0.0461(17) 0.086(2) 0.0484(18) -0.0099(17) 0.0024(14) -0.0155(16)
C31 0.0550(19) 0.081(2) 0.0462(18) -0.0054(16) -0.0116(15) -0.0014(17)
C32 0.077(2) 0.063(2) 0.0461(18) -0.0173(15) -0.0077(16) -0.0088(17)
C33 0.119(3) 0.051(2) 0.0485(19) 0.0049(15) 0.005(2) -0.002(2)
C34 0.0533(18) 0.071(2) 0.0496(18) -0.0135(16) 0.0008(14) -0.0207(16)
C35 0.070(2) 0.074(2) 0.0490(19) -0.0134(17) 0.0008(16) -0.026(2)
C36 0.098(3) 0.0520(19) 0.055(2) -0.0163(16) -0.0090(19) 0.0031(18)
C37 0.120(4) 0.085(3) 0.045(2) -0.031(2) -0.008(2) -0.016(3)
C38 0.074(2) 0.086(3) 0.0479(19) -0.0095(18) 0.0086(17) -0.033(2)
C39 0.113(3) 0.0500(19) 0.0425(18) 0.0002(14) 0.0027(18) -0.0202(19)
C40 0.141(4) 0.104(3) 0.0349(18) -0.015(2) -0.018(2) -0.022(3)
C41 0.117(3) 0.080(3) 0.0369(18) -0.0043(17) -0.0164(19) -0.012(2)
C42 0.120(3) 0.061(2) 0.0374(17) -0.0127(15) 0.0125(19) -0.015(2)
C43 0.159(5) 0.069(2) 0.0346(17) 0.0063(16) -0.001(2) -0.032(3)
C44 0.159(5) 0.077(3) 0.0297(17) -0.0075(17) 0.017(2) -0.032(3)

loop_
_atom_type_symbol
_atom_type_description
_atom_type_scat_dispersion_real
_atom_type_scat_dispersion_imag
_atom_type_scat_source
C C 0.0181 0.0091 'International Tables Vol C Tables 4.2.6.8 and 6.1.1.4'
H H 0.0000 0.0000 'International Tables Vol C Tables 4.2.6.8 and 6.1.1.4'
N N 0.0311 0.0180 'International Tables Vol C Tables 4.2.6.8 and 6.1.1.4'
O O 0.0492 0.0322 'International Tables Vol C Tables 4.2.6.8 and 6.1.1.4'

loop_
_geom_angle_atom_site_label_1
_geom_angle_atom_site_label_2
_geom_angle_atom_site_label_3
_geom_angle
C27 N3 C24 112.6(2)
C27 N3 C29 114.0(3)
C29 N3 C24 115.3(3)
C19 N4 C18 112.3(2)
C19 N4 C30 114.2(3)
C30 N4 C18 115.1(3)
C17 N5 C26 106.2(3)
C7 C6 C28 112.0(2)
C35 C6 C7 123.7(3)
C35 C6 C28 124.2(3)
O1 C7 C6 113.0(2)
O1 C7 C12 106.2(2)
O1 C7 C19 106.9(2)
C6 C7 C12 109.8(2)
C6 C7 C19 107.4(2)
C19 C7 C12 113.6(2)
C9 N8 C16 106.1(3)
N8 C9 C21 115.8(2)
N8 C9 C23 122.9(3)
C23 C9 C21 121.0(2)
C20 C10 C21 111.1(2)
C31 C10 C20 110.4(2)
C31 C10 C21 112.0(2)
C20 C11 C23 112.3(2)
C38 C11 C20 123.3(3)
C38 C11 C23 124.4(3)
C7 C12 C14 111.1(2)
C22 C12 C7 110.1(2)
C22 C12 C14 111.4(2)
C16 C13 C21 107.3(2)
C39 C13 C16 120.1(3)
C39 C13 C21 132.4(3)
C15 C14 C12 115.4(2)
C15 C14 C17 98.8(2)
C15 C14 C34 106.6(2)
C17 C14 C12 109.0(2)
C17 C14 C34 112.5(2)
C34 C14 C12 113.7(2)
C26 C15 C14 107.1(3)
C32 C15 C14 132.4(3)
C32 C15 C26 120.4(3)
C13 C16 N8 112.1(2)
C42 C16 N8 125.9(3)
C42 C16 C13 122.0(3)
N5 C17 C14 115.4(2)
N5 C17 C28 123.0(3)
C28 C17 C14 121.2(2)
N4 C18 C28 115.9(2)
N4 C19 C7 117.2(2)
O2 C20 C10 107.1(2)
O2 C20 C11 112.6(2)
O2 C20 C27 106.4(2)
C11 C20 C10 109.9(2)
C11 C20 C27 107.4(2)
C27 C20 C10 113.4(2)
C9 C21 C10 109.9(2)
C9 C21 C25 111.4(3)
C10 C21 C25 114.1(2)
C13 C21 C9 98.4(2)
C13 C21 C10 116.1(2)
C13 C21 C25 105.9(2)
C9 C23 C11 103.3(2)
C9 C23 C24 111.7(3)
C9 C23 C33 111.0(3)
C11 C23 C24 107.5(2)
C33 C23 C11 114.2(3)
C33 C23 C24 109.1(3)
N3 C24 C23 115.9(3)
C29 C25 C21 119.3(3)
C15 C26 N5 112.3(3)
C15 C26 C41 121.7(3)
C41 C26 N5 125.9(3)
N3 C27 C20 116.8(2)
C6 C28 C18 107.3(2)
C17 C28 C6 103.8(2)
C17 C28 C18 111.7(3)
C17 C28 C36 110.9(3)
C36 C28 C6 114.3(3)
C36 C28 C18 108.8(3)
N3 C29 C25 119.3(3)
N4 C30 C34 119.3(3)
C15 C32 C37 118.3(4)
C30 C34 C14 119.4(3)
C40 C37 C32 120.7(4)
C13 C39 C43 117.7(3)
C41 C40 C37 121.7(3)
C40 C41 C26 117.2(4)
C44 C42 C16 117.7(3)
C44 C43 C39 121.7(3)
C43 C44 C42 120.8(3)

loop_
_geom_bond_atom_site_label_1
_geom_bond_atom_site_label_2
_geom_bond_distance
O1 C7 1.425(3)
O2 C20 1.422(3)
N3 C24 1.460(4)
N3 C27 1.453(4)
N3 C29 1.454(4)
N4 C18 1.460(4)
N4 C19 1.453(4)
N4 C30 1.454(4)
N5 C17 1.285(4)
N5 C26 1.422(4)
C6 C7 1.509(4)
C6 C28 1.530(4)
C6 C35 1.323(5)
C7 C12 1.552(4)
C7 C19 1.533(4)
N8 C9 1.283(4)
N8 C16 1.422(4)
C9 C21 1.525(4)
C9 C23 1.511(4)
C10 C20 1.549(4)
C10 C21 1.551(4)
C10 C31 1.529(4)
C11 C20 1.514(4)
C11 C23 1.529(4)
C11 C38 1.320(5)
C12 C14 1.559(4)
C12 C22 1.532(4)
C13 C16 1.388(4)
C13 C21 1.518(4)
C13 C39 1.383(4)
C14 C15 1.515(4)
C14 C17 1.524(4)
C14 C34 1.550(4)
C15 C26 1.386(4)
C15 C32 1.379(4)
C16 C42 1.384(4)
C17 C28 1.516(4)
C18 C28 1.547(4)
C20 C27 1.532(4)
C21 C25 1.554(4)
C23 C24 1.549(4)
C23 C33 1.520(4)
C25 C29 1.526(4)
C26 C41 1.391(4)
C28 C36 1.517(4)
C30 C34 1.528(4)
C32 C37 1.392(5)
C37 C40 1.380(6)
C39 C43 1.394(5)
C40 C41 1.378(6)
C42 C44 1.380(5)
C43 C44 1.376(6)
